data_1557865
loop_
_publ_author_name
'Goonesinghe, Chatura'
'Roshandel, Hootan'
'Diaz, Carlos'
'Jung, Hyuk-Joon'
'Nyamayaro, Kudzanai'
'Ezhova, Maria'
'Mehrkhodavandi, Parisa'

_publ_section_title
;
 Cationic indium catalysts for ring opening polymerization: tuning
 reactivity with hemilabile ligands
;
_journal_issue 25
_journal_name_full 'Chemical Science'
_journal_page_first 6485
_journal_page_last 6491
_journal_paper_doi 10.1039/D0SC01291B
_journal_volume 11
_journal_year 2020
_chemical_formula_moiety 'C44 H59 In N2 O2'
_chemical_formula_sum 'C44 H59 In N2 O2'
_chemical_formula_weight 762.75
_space_group_crystal_system monoclinic
_space_group_IT_number 14
_space_group_name_Hall '-P 2ybc'
_space_group_name_H-M_alt 'P 1 21/c 1'
_atom_sites_solution_hydrogens geom
_audit_creation_date 2019-11-16
_audit_creation_method
;
Olex2 1.2
(compiled 2018.05.29 svn.r3508 for OlexSys, GUI svn.r5506)
;
_audit_update_record
;
2020-03-02 deposited with the CCDC.	2020-04-13 downloaded from the CCDC.
;
_cell_angle_alpha 90
_cell_angle_beta 117.891(2)
_cell_angle_gamma 90
_cell_formula_units_Z 4
_cell_length_a 17.5732(15)
_cell_length_b 13.8493(11)
_cell_length_c 18.4226(15)
_cell_measurement_reflns_used 9858
_cell_measurement_temperature 296(2)
_cell_measurement_theta_max 30.63
_cell_measurement_theta_min 2.22
_cell_volume 3962.8(6)
_computing_cell_refinement 'SAINT V8.38A (Bruker AXS, 2016)'
_computing_data_reduction 'SAINT V8.38A (Bruker AXS, 2016)'
_computing_molecular_graphics 'Olex2 (Dolomanov et al., 2009)'
_computing_publication_material 'Olex2 (Dolomanov et al., 2009)'
_computing_structure_refinement 'ShelXL (Sheldrick, 2015)'
_computing_structure_solution 'SHELXT 2014/5 (Sheldrick, 2014)'
_diffrn_ambient_temperature 296.15
_diffrn_detector 'Bruker APEX2 area detector'
_diffrn_detector_area_resol_mean 7.9
_diffrn_detector_type 'CCD area detector'
_diffrn_measured_fraction_theta_full 1.000
_diffrn_measured_fraction_theta_max 0.994
_diffrn_measurement_device 'three-circle diffractometer'
_diffrn_measurement_device_type 'Bruker SMART APEX2 area detector'
_diffrn_measurement_method '\w and \f scans'
_diffrn_radiation_monochromator 'mirror optics'
_diffrn_radiation_probe x-ray
_diffrn_radiation_type MoK\a
_diffrn_radiation_wavelength 0.71073
_diffrn_reflns_av_R_equivalents 0.0394
_diffrn_reflns_av_unetI/netI 0.0337
_diffrn_reflns_Laue_measured_fraction_full 1.000
_diffrn_reflns_Laue_measured_fraction_max 0.994
_diffrn_reflns_limit_h_max 24
_diffrn_reflns_limit_h_min -25
_diffrn_reflns_limit_k_max 19
_diffrn_reflns_limit_k_min -19
_diffrn_reflns_limit_l_max 26
_diffrn_reflns_limit_l_min -26
_diffrn_reflns_number 63957
_diffrn_reflns_point_group_measured_fraction_full 1.000
_diffrn_reflns_point_group_measured_fraction_max 0.994
_diffrn_reflns_theta_full 25.242
_diffrn_reflns_theta_max 30.627
_diffrn_reflns_theta_min 1.930
_diffrn_source 'microfocus sealed X-ray tube'
_diffrn_source_type 'Incoatec I\ms'
_diffrn_standards_number 0
_exptl_absorpt_coefficient_mu 0.634
_exptl_absorpt_correction_T_max 0.7461
_exptl_absorpt_correction_T_min 0.7005
_exptl_absorpt_correction_type multi-scan
_exptl_absorpt_process_details
;
SADABS-2016/2 (Bruker,2016/2) was used for absorption correction.
wR2(int) was 0.0531 before and 0.0467 after correction.
The Ratio of minimum to maximum transmission is 0.9389.
The \l/2 correction factor is Not present.
;
_exptl_crystal_colour yellow
_exptl_crystal_colour_primary yellow
_exptl_crystal_density_diffrn 1.278
_exptl_crystal_description tablet
_exptl_crystal_F_000 1608
_exptl_crystal_size_max 0.29
_exptl_crystal_size_mid 0.21
_exptl_crystal_size_min 0.11
_refine_diff_density_max 1.201
_refine_diff_density_min -1.115
_refine_diff_density_rms 0.088
_refine_ls_extinction_method none
_refine_ls_goodness_of_fit_ref 1.054
_refine_ls_hydrogen_treatment constr
_refine_ls_matrix_type full
_refine_ls_number_parameters 481
_refine_ls_number_reflns 12154
_refine_ls_number_restraints 860
_refine_ls_restrained_S_all 1.023
_refine_ls_R_factor_all 0.0523
_refine_ls_R_factor_gt 0.0369
_refine_ls_shift/su_max 0.002
_refine_ls_shift/su_mean 0.000
_refine_ls_structure_factor_coef Fsqd
_refine_ls_weighting_details 'w=1/[\s^2^(Fo^2^)+(0.0292P)^2^+5.6646P] where P=(Fo^2^+2Fc^2^)/3'
_refine_ls_weighting_scheme calc
_refine_ls_wR_factor_gt 0.0801
_refine_ls_wR_factor_ref 0.0887
_reflns_Friedel_coverage 0.000
_reflns_number_gt 9833
_reflns_number_total 12154
_reflns_threshold_expression 'I > 2\s(I)'
_cod_data_source_file d0sc01291b2.cif
_cod_data_source_block Complex1b
_cod_depositor_comments
;Adding full bibliography for 1557864--1557868.cif.

 Adding full bibliography for 1557864--1557868.cif.
;
_cod_database_code 1557865
_shelx_shelxl_version_number 2017/1
_shelx_space_group_comment
;
The symmetry employed for this shelxl refinement is uniquely defined
by the following loop, which should always be used as a source of
symmetry information in preference to the above space-group names.
They are only intended as comments.
;
_shelx_estimated_absorpt_t_max 0.934
_shelx_estimated_absorpt_t_min 0.838
_olex2_refinement_description
;
1. Fixed Uiso
 At 1.2 times of:
  All C(H) groups, All C(H,H) groups, All N(H) groups
 At 1.5 times of:
  All C(H,H,H) groups
2. Restrained distances
 O2B-C41 \\sim O2A-C41
 with sigma of 0.01
 C41-C42B \\sim C42A-C41
 with sigma of 0.01
 O2B-C44B \\sim O2A-C44A
 with sigma of 0.01
 C43B-C42B \\sim C42A-C43A
 with sigma of 0.01
 C44A-C43A \\sim C43B-C44B
 with sigma of 0.01
3. Uiso/Uaniso restraints and constraints
All non-hydrogen atoms have similar U: within 2A with sigma of 0.04 and sigma
for terminal atoms of 0.08
Uanis(C42B) = Uanis(O2A)
4. Rigid body (RIGU) restrains
 All non-hydrogen atoms
 with sigma for 1-2 distances of 0.004 and sigma for 1-3 distances of 0.004
5. Others
 Sof(O2A)=Sof(C42A)=Sof(H42A)=Sof(C43A)=Sof(H43A)=Sof(C44A)=Sof(H44A)=1-FVAR(1)
 Sof(O2B)=Sof(C42B)=Sof(H42B)=Sof(C43B)=Sof(H43B)=Sof(C44B)=Sof(H44B)=FVAR(1)
6.a Ternary CH refined with riding coordinates:
 N1(H1), C26(H26), C31(H31), C33(H33), C37(H37)
6.b Secondary CH2 refined with riding coordinates:
 C27(H27A,H27B), C28(H28A,H28B), C29(H29A,H29B), C30(H30A,H30B), C32(H32A,
 H32B), C36(H36A,H36B), C40(H40A,H40B)
6.c Aromatic/amide H refined with riding coordinates:
 C1(H1A), C2(H2), C3(H3), C5(H5), C6(H6), C11(H11), C13(H13), C16(H16),
 C17(H17), C18(H18), C20(H20), C21(H21), C25(H25), C42A(H42A), C42B(H42B),
 C43A(H43A), C43B(H43B), C44A(H44A), C44B(H44B)
6.d Idealised Me refined as rotating group:
 C8(H8A,H8B,H8C), C9(H9A,H9B,H9C), C23(H23A,H23B,H23C), C24(H24A,H24B,H24C),
 C34(H34A,H34B,H34C), C35(H35A,H35B,H35C), C38(H38A,H38B,H38C), C39(H39A,H39B,
 H39C)
;
_olex2_submission_special_instructions 'No special instructions were received'

loop_
_space_group_symop_operation_xyz
'x, y, z'
'-x, y+1/2, -z+1/2'
'-x, -y, -z'
'x, -y-1/2, z-1/2'

loop_
_atom_site_label
_atom_site_type_symbol
_atom_site_fract_x
_atom_site_fract_y
_atom_site_fract_z
_atom_site_U_iso_or_equiv
_atom_site_adp_type
_atom_site_occupancy
_atom_site_site_symmetry_order
_atom_site_calc_flag
_atom_site_refinement_flags_posn
_atom_site_refinement_flags_adp
_atom_site_refinement_flags_occupancy
_atom_site_disorder_assembly
_atom_site_disorder_group
In1 In 0.36037(2) 0.64500(2) 0.65701(2) 0.01587(4) Uani 1 1 d . U . . .
O1 O 0.26694(9) 0.61290(10) 0.52863(8) 0.0174(3) Uani 1 1 d . U . . .
O2A O 0.5140(6) 0.6841(7) 0.9459(5) 0.0244(10) Uani 0.375(7) 1 d D U P A 1
O2B O 0.4214(3) 0.7761(4) 0.8636(3) 0.0358(11) Uani 0.625(7) 1 d D U P A 2
N1 N 0.51497(11) 0.63790(13) 0.77189(10) 0.0180(3) Uani 1 1 d . U . . .
H1 H 0.522670 0.579393 0.804529 0.022 Uiso 1 1 calc R . . . .
N2 N 0.43821(11) 0.54264(12) 0.62146(10) 0.0162(3) Uani 1 1 d . U . . .
C1 C 0.13612(17) 0.82699(18) 0.30152(16) 0.0316(5) Uani 1 1 d . U . . .
H1A H 0.145285 0.880259 0.275851 0.038 Uiso 1 1 calc R . . . .
C2 C 0.10190(16) 0.83858(16) 0.35473(15) 0.0291(5) Uani 1 1 d . U . . .
H2 H 0.087573 0.899958 0.364868 0.035 Uiso 1 1 calc R . . . .
C3 C 0.08873(15) 0.75889(16) 0.39326(14) 0.0249(4) Uani 1 1 d . U . . .
H3 H 0.065651 0.767909 0.429043 0.030 Uiso 1 1 calc R . . . .
C4 C 0.10924(13) 0.66580(15) 0.37962(12) 0.0186(4) Uani 1 1 d . U . . .
C5 C 0.14258(17) 0.65524(17) 0.32509(15) 0.0278(5) Uani 1 1 d . U . . .
H5 H 0.155787 0.593819 0.313875 0.033 Uiso 1 1 calc R . . . .
C6 C 0.15667(19) 0.73512(19) 0.28676(18) 0.0365(6) Uani 1 1 d . U . . .
H6 H 0.179990 0.726570 0.251112 0.044 Uiso 1 1 calc R . . . .
C7 C 0.09050(13) 0.57681(15) 0.41825(12) 0.0177(4) Uani 1 1 d . U . . .
C8 C 0.00206(13) 0.53761(16) 0.35436(13) 0.0233(4) Uani 1 1 d . U . . .
H8A H 0.004432 0.520848 0.304898 0.035 Uiso 1 1 calc GR . . . .
H8B H -0.041101 0.586258 0.342456 0.035 Uiso 1 1 calc GR . . . .
H8C H -0.012151 0.481351 0.376010 0.035 Uiso 1 1 calc GR . . . .
C9 C 0.08265(14) 0.60126(17) 0.49606(13) 0.0222(4) Uani 1 1 d . U . . .
H9A H 0.078040 0.542617 0.521514 0.033 Uiso 1 1 calc GR . . . .
H9B H 0.032262 0.640038 0.481388 0.033 Uiso 1 1 calc GR . . . .
H9C H 0.132746 0.636355 0.533752 0.033 Uiso 1 1 calc GR . . . .
C10 C 0.16168(12) 0.50109(15) 0.44004(11) 0.0165(4) Uani 1 1 d . U . . .
C11 C 0.14476(13) 0.40867(15) 0.40967(12) 0.0184(4) Uani 1 1 d . U . . .
H11 H 0.087974 0.392666 0.373770 0.022 Uiso 1 1 calc R . . . .
C12 C 0.20831(13) 0.33603(14) 0.42953(12) 0.0179(4) Uani 1 1 d . U . . .
C13 C 0.29164(13) 0.36091(14) 0.48186(11) 0.0162(4) Uani 1 1 d . U . . .
H13 H 0.335016 0.315472 0.494557 0.019 Uiso 1 1 calc R . . . .
C14 C 0.31345(12) 0.45427(14) 0.51719(11) 0.0146(3) Uani 1 1 d . U . . .
C15 C 0.24902(12) 0.52684(14) 0.49767(11) 0.0148(3) Uani 1 1 d . U . . .
C16 C 0.02304(19) 0.12111(18) 0.50180(18) 0.0361(6) Uani 1 1 d . U . . .
H16 H -0.009527 0.096013 0.525194 0.043 Uiso 1 1 calc R . . . .
C17 C -0.0024(2) 0.1079(2) 0.4199(2) 0.0450(7) Uani 1 1 d . U . . .
H17 H -0.052787 0.074037 0.387594 0.054 Uiso 1 1 calc R . . . .
C18 C 0.04621(17) 0.14434(19) 0.38447(17) 0.0349(6) Uani 1 1 d . U . . .
H18 H 0.027575 0.135003 0.328697 0.042 Uiso 1 1 calc R . . . .
C19 C 0.12211(14) 0.19449(15) 0.43101(13) 0.0219(4) Uani 1 1 d . U . . .
C20 C 0.14624(16) 0.20841(18) 0.51423(14) 0.0306(5) Uani 1 1 d . U . . .
H20 H 0.196170 0.242842 0.546832 0.037 Uiso 1 1 calc R . . . .
C21 C 0.09741(18) 0.17206(19) 0.54907(16) 0.0332(5) Uani 1 1 d . U . . .
H21 H 0.114860 0.182049 0.604559 0.040 Uiso 1 1 calc R . . . .
C22 C 0.17892(14) 0.23407(15) 0.39519(12) 0.0208(4) Uani 1 1 d . U . . .
C23 C 0.12965(17) 0.23745(18) 0.30070(13) 0.0306(5) Uani 1 1 d . U . . .
H23A H 0.077358 0.273484 0.283544 0.046 Uiso 1 1 calc GR . . . .
H23B H 0.116114 0.172906 0.279469 0.046 Uiso 1 1 calc GR . . . .
H23C H 0.164765 0.268072 0.280189 0.046 Uiso 1 1 calc GR . . . .
C24 C 0.25559(16) 0.16492(16) 0.41997(15) 0.0273(5) Uani 1 1 d . U . . .
H24A H 0.293128 0.189142 0.399546 0.041 Uiso 1 1 calc GR . . . .
H24B H 0.234855 0.102189 0.397093 0.041 Uiso 1 1 calc GR . . . .
H24C H 0.286640 0.160277 0.478751 0.041 Uiso 1 1 calc GR . . . .
C25 C 0.40279(12) 0.47026(14) 0.57270(11) 0.0155(4) Uani 1 1 d . U . . .
H25 H 0.440290 0.422206 0.573802 0.019 Uiso 1 1 calc R . . . .
C26 C 0.53316(12) 0.53878(15) 0.67134(11) 0.0163(4) Uani 1 1 d . U . . .
H26 H 0.547959 0.481771 0.706878 0.020 Uiso 1 1 calc R . . . .
C27 C 0.57948(13) 0.53119(16) 0.61885(12) 0.0200(4) Uani 1 1 d . U . . .
H27A H 0.559135 0.474531 0.584011 0.024 Uiso 1 1 calc R . . . .
H27B H 0.566178 0.587521 0.583700 0.024 Uiso 1 1 calc R . . . .
C28 C 0.67695(14) 0.52413(18) 0.67293(13) 0.0238(4) Uani 1 1 d . U . . .
H28A H 0.690682 0.465759 0.705763 0.029 Uiso 1 1 calc R . . . .
H28B H 0.705102 0.520640 0.638571 0.029 Uiso 1 1 calc R . . . .
C29 C 0.70977(14) 0.61150(19) 0.72896(14) 0.0269(5) Uani 1 1 d . U . . .
H29A H 0.701725 0.668961 0.696033 0.032 Uiso 1 1 calc R . . . .
H29B H 0.770939 0.604102 0.765293 0.032 Uiso 1 1 calc R . . . .
C30 C 0.66281(13) 0.62394(17) 0.78008(13) 0.0234(4) Uani 1 1 d . U . . .
H30A H 0.682371 0.682815 0.812078 0.028 Uiso 1 1 calc R . . . .
H30B H 0.676836 0.570256 0.818022 0.028 Uiso 1 1 calc R . . . .
C31 C 0.56507(13) 0.62861(15) 0.72609(12) 0.0180(4) Uani 1 1 d . U . . .
H31 H 0.552289 0.685061 0.690170 0.022 Uiso 1 1 calc R . . . .
C32 C 0.37698(15) 0.79499(15) 0.63169(13) 0.0228(4) Uani 1 1 d . U . . .
H32A H 0.397535 0.831909 0.682112 0.027 Uiso 1 1 calc R . . . .
H32B H 0.420621 0.798243 0.613571 0.027 Uiso 1 1 calc R . . . .
C33 C 0.29382(16) 0.84130(16) 0.56609(14) 0.0268(5) Uani 1 1 d . U . . .
H33 H 0.268532 0.797541 0.518848 0.032 Uiso 1 1 calc R . . . .
C34 C 0.22920(18) 0.8542(2) 0.59857(18) 0.0363(6) Uani 1 1 d . U . . .
H34A H 0.213016 0.792034 0.609991 0.054 Uiso 1 1 calc GR . . . .
H34B H 0.179045 0.886800 0.558150 0.054 Uiso 1 1 calc GR . . . .
H34C H 0.254773 0.891787 0.648074 0.054 Uiso 1 1 calc GR . . . .
C35 C 0.3103(2) 0.93790(19) 0.53664(17) 0.0396(7) Uani 1 1 d . U . . .
H35A H 0.339751 0.980136 0.582817 0.059 Uiso 1 1 calc GR . . . .
H35B H 0.256438 0.966406 0.498726 0.059 Uiso 1 1 calc GR . . . .
H35C H 0.345189 0.928103 0.509811 0.059 Uiso 1 1 calc GR . . . .
C36 C 0.29614(15) 0.58530(16) 0.72396(14) 0.0231(4) Uani 1 1 d . U . . .
H36A H 0.315640 0.623459 0.773641 0.028 Uiso 1 1 calc R . . . .
H36B H 0.235352 0.599338 0.690962 0.028 Uiso 1 1 calc R . . . .
C37 C 0.30167(16) 0.47954(18) 0.75046(15) 0.0290(5) Uani 1 1 d . U . . .
H37 H 0.274111 0.475283 0.785916 0.035 Uiso 1 1 calc R . . . .
C38 C 0.39427(17) 0.4457(2) 0.80114(18) 0.0403(7) Uani 1 1 d . U . . .
H38A H 0.423533 0.448934 0.768361 0.060 Uiso 1 1 calc GR . . . .
H38B H 0.394620 0.380309 0.818590 0.060 Uiso 1 1 calc GR . . . .
H38C H 0.423046 0.486502 0.848415 0.060 Uiso 1 1 calc GR . . . .
C39 C 0.25303(18) 0.41233(19) 0.67866(16) 0.0348(6) Uani 1 1 d . U . . .
H39A H 0.194985 0.434975 0.647178 0.052 Uiso 1 1 calc GR . . . .
H39B H 0.252422 0.348514 0.698722 0.052 Uiso 1 1 calc GR . . . .
H39C H 0.280810 0.410870 0.644523 0.052 Uiso 1 1 calc GR . . . .
C40 C 0.53927(15) 0.72316(17) 0.82656(13) 0.0240(4) Uani 1 1 d . U . . .
H40A H 0.528256 0.781327 0.793825 0.029 Uiso 1 1 calc R . . . .
H40B H 0.600439 0.720627 0.864312 0.029 Uiso 1 1 calc R . . . .
C41 C 0.49063(14) 0.72762(16) 0.87406(12) 0.0239(4) Uani 1 1 d D U . . .
C42A C 0.4121(9) 0.7840(13) 0.8346(7) 0.054(3) Uani 0.375(7) 1 d D U P A 1
H42A H 0.386431 0.815144 0.784014 0.064 Uiso 0.375(7) 1 calc R . P A 1
C42B C 0.5251(5) 0.6604(5) 0.9392(4) 0.0244(10) Uani 0.625(7) 1 d D U P A 2
H42B H 0.569561 0.616026 0.953496 0.029 Uiso 0.625(7) 1 calc R . P A 2
C43A C 0.3856(7) 0.7770(7) 0.8989(7) 0.047(2) Uani 0.375(7) 1 d D U P A 1
H43A H 0.336902 0.806679 0.896392 0.056 Uiso 0.375(7) 1 calc R . P A 1
C43B C 0.4718(3) 0.6806(4) 0.9767(3) 0.0359(12) Uani 0.625(7) 1 d D U P A 2
H43B H 0.479857 0.650546 1.024966 0.043 Uiso 0.625(7) 1 calc R . P A 2
C44A C 0.4400(7) 0.7227(10) 0.9616(7) 0.048(3) Uani 0.375(7) 1 d D U P A 1
H44A H 0.434459 0.709707 1.008441 0.057 Uiso 0.375(7) 1 calc R . P A 1
C44B C 0.4093(3) 0.7458(4) 0.9378(3) 0.0274(11) Uani 0.625(7) 1 d D U P A 2
H44B H 0.368234 0.767533 0.952356 0.033 Uiso 0.625(7) 1 calc R . P A 2

loop_
_atom_site_aniso_label
_atom_site_aniso_U_11
_atom_site_aniso_U_22
_atom_site_aniso_U_33
_atom_site_aniso_U_23
_atom_site_aniso_U_13
_atom_site_aniso_U_12
In1 0.01579(7) 0.01654(7) 0.01276(6) -0.00078(5) 0.00457(5) -0.00207(5)
O1 0.0152(6) 0.0151(6) 0.0160(6) -0.0015(5) 0.0024(5) -0.0002(5)
O2A 0.021(2) 0.036(3) 0.0178(13) 0.0026(19) 0.0106(10) 0.0130(17)
O2B 0.0346(19) 0.0253(17) 0.042(3) -0.0083(18) 0.013(2) -0.0041(13)
N1 0.0191(8) 0.0205(8) 0.0119(7) -0.0023(6) 0.0053(6) -0.0061(7)
N2 0.0132(7) 0.0200(8) 0.0115(7) -0.0006(6) 0.0024(6) -0.0029(6)
C1 0.0291(12) 0.0238(11) 0.0396(13) 0.0131(10) 0.0140(10) -0.0015(9)
C2 0.0322(12) 0.0168(10) 0.0308(12) 0.0039(8) 0.0084(10) 0.0008(9)
C3 0.0285(11) 0.0215(10) 0.0226(10) 0.0034(8) 0.0103(9) 0.0020(9)
C4 0.0145(9) 0.0189(9) 0.0166(9) 0.0045(7) 0.0024(7) 0.0002(7)
C5 0.0365(13) 0.0207(10) 0.0327(12) 0.0073(9) 0.0216(10) 0.0037(9)
C6 0.0472(16) 0.0307(13) 0.0461(15) 0.0138(11) 0.0338(13) 0.0057(11)
C7 0.0135(8) 0.0187(9) 0.0160(8) 0.0050(7) 0.0029(7) -0.0006(7)
C8 0.0143(9) 0.0241(10) 0.0221(10) 0.0074(8) 0.0007(7) -0.0015(8)
C9 0.0183(9) 0.0255(11) 0.0219(10) 0.0047(8) 0.0087(8) 0.0016(8)
C10 0.0142(8) 0.0179(9) 0.0125(8) 0.0043(7) 0.0023(7) -0.0009(7)
C11 0.0161(9) 0.0186(9) 0.0134(8) 0.0021(7) 0.0010(7) -0.0041(7)
C12 0.0184(9) 0.0156(9) 0.0135(8) 0.0004(6) 0.0022(7) -0.0039(7)
C13 0.0166(8) 0.0149(8) 0.0130(8) 0.0008(7) 0.0035(7) -0.0011(7)
C14 0.0139(8) 0.0154(8) 0.0101(7) 0.0001(6) 0.0020(6) -0.0025(7)
C15 0.0148(8) 0.0163(8) 0.0100(7) 0.0019(6) 0.0031(6) -0.0014(7)
C16 0.0438(15) 0.0217(11) 0.0510(16) -0.0009(11) 0.0291(13) -0.0044(10)
C17 0.0420(16) 0.0431(16) 0.0549(17) -0.0210(14) 0.0268(14) -0.0216(13)
C18 0.0320(13) 0.0338(13) 0.0361(13) -0.0150(11) 0.0137(10) -0.0147(11)
C19 0.0221(10) 0.0143(9) 0.0215(9) 0.0005(7) 0.0037(8) -0.0009(7)
C20 0.0296(12) 0.0309(12) 0.0215(10) 0.0055(9) 0.0036(9) -0.0060(10)
C21 0.0368(14) 0.0304(12) 0.0298(12) 0.0086(10) 0.0133(10) 0.0010(10)
C22 0.0226(10) 0.0162(9) 0.0160(9) -0.0023(7) 0.0028(7) -0.0052(7)
C23 0.0370(13) 0.0266(12) 0.0187(10) -0.0039(8) 0.0050(9) -0.0127(10)
C24 0.0280(11) 0.0206(11) 0.0288(11) -0.0051(8) 0.0095(9) -0.0020(8)
C25 0.0150(8) 0.0165(9) 0.0113(8) 0.0012(6) 0.0032(6) -0.0005(7)
C26 0.0130(8) 0.0193(9) 0.0122(8) 0.0009(7) 0.0024(6) -0.0022(7)
C27 0.0151(9) 0.0277(11) 0.0142(8) 0.0015(7) 0.0044(7) -0.0013(8)
C28 0.0153(9) 0.0354(12) 0.0184(9) 0.0022(8) 0.0060(7) 0.0000(8)
C29 0.0166(10) 0.0372(13) 0.0236(10) 0.0006(9) 0.0066(8) -0.0061(9)
C30 0.0159(9) 0.0329(12) 0.0162(9) -0.0021(8) 0.0032(7) -0.0074(8)
C31 0.0148(8) 0.0224(10) 0.0136(8) -0.0011(7) 0.0042(7) -0.0062(7)
C32 0.0241(10) 0.0178(9) 0.0233(10) 0.0015(8) 0.0084(8) -0.0034(8)
C33 0.0345(12) 0.0193(10) 0.0203(10) 0.0004(8) 0.0076(9) 0.0021(9)
C34 0.0328(13) 0.0305(13) 0.0434(15) -0.0030(11) 0.0160(11) 0.0040(11)
C35 0.064(2) 0.0221(12) 0.0357(13) 0.0054(10) 0.0260(13) 0.0065(12)
C36 0.0236(10) 0.0224(10) 0.0232(10) 0.0023(8) 0.0108(8) -0.0034(8)
C37 0.0292(12) 0.0268(11) 0.0289(11) 0.0047(9) 0.0120(9) -0.0045(9)
C38 0.0300(13) 0.0356(14) 0.0432(15) 0.0186(12) 0.0071(11) -0.0011(11)
C39 0.0396(14) 0.0299(13) 0.0355(13) -0.0001(10) 0.0180(11) -0.0085(11)
C40 0.0256(11) 0.0259(11) 0.0189(9) -0.0070(8) 0.0091(8) -0.0091(9)
C41 0.0231(10) 0.0282(11) 0.0161(9) -0.0061(8) 0.0054(8) -0.0080(8)
C42A 0.052(6) 0.070(7) 0.039(6) 0.001(5) 0.021(5) 0.003(4)
C42B 0.021(2) 0.036(3) 0.0178(13) 0.0026(19) 0.0106(10) 0.0130(17)
C43A 0.047(5) 0.040(5) 0.072(6) -0.020(4) 0.044(5) -0.009(4)
C43B 0.030(2) 0.057(3) 0.0213(18) 0.0066(18) 0.0117(16) 0.019(2)
C44A 0.046(7) 0.065(8) 0.055(6) -0.009(5) 0.042(5) -0.007(5)
C44B 0.023(3) 0.029(3) 0.032(3) -0.0010(19) 0.014(2) 0.0045(18)

loop_
_atom_type_symbol
_atom_type_description
_atom_type_scat_dispersion_real
_atom_type_scat_dispersion_imag
_atom_type_scat_source
C C 0.0033 0.0016 'International Tables Vol C Tables 4.2.6.8 and 6.1.1.4'
H H 0.0000 0.0000 'International Tables Vol C Tables 4.2.6.8 and 6.1.1.4'
In In -0.7276 1.3100 'International Tables Vol C Tables 4.2.6.8 and 6.1.1.4'
N N 0.0061 0.0033 'International Tables Vol C Tables 4.2.6.8 and 6.1.1.4'
O O 0.0106 0.0060 'International Tables Vol C Tables 4.2.6.8 and 6.1.1.4'

loop_
_geom_angle_atom_site_label_1
_geom_angle_atom_site_label_2
_geom_angle_atom_site_label_3
_geom_angle
_geom_angle_site_symmetry_1
_geom_angle_site_symmetry_3
_geom_angle_publ_flag
O1 In1 N1 148.60(6) . . ?
O1 In1 N2 79.12(5) . . ?
N2 In1 N1 70.31(6) . . ?
C32 In1 O1 94.00(7) . . ?
C32 In1 N1 90.98(7) . . ?
C32 In1 N2 112.01(8) . . ?
C32 In1 C36 129.61(9) . . ?
C36 In1 O1 101.95(7) . . ?
C36 In1 N1 98.52(7) . . ?
C36 In1 N2 117.81(8) . . ?
C15 O1 In1 124.33(12) . . ?
C41 O2A C44A 97.7(6) . . ?
C41 O2B C44B 103.4(3) . . ?
In1 N1 H1 109.2 . . ?
C31 N1 In1 102.53(11) . . ?
C31 N1 H1 109.2 . . ?
C40 N1 In1 113.01(13) . . ?
C40 N1 H1 109.2 . . ?
C40 N1 C31 113.42(16) . . ?
C25 N2 In1 121.68(14) . . ?
C25 N2 C26 116.01(17) . . ?
C26 N2 In1 119.97(12) . . ?
C2 C1 H1A 120.4 . . ?
C2 C1 C6 119.2(2) . . ?
C6 C1 H1A 120.4 . . ?
C1 C2 H2 119.9 . . ?
C1 C2 C3 120.2(2) . . ?
C3 C2 H2 119.9 . . ?
C2 C3 H3 119.2 . . ?
C2 C3 C4 121.6(2) . . ?
C4 C3 H3 119.2 . . ?
C3 C4 C7 122.0(2) . . ?
C5 C4 C3 117.4(2) . . ?
C5 C4 C7 120.42(19) . . ?
C4 C5 H5 119.4 . . ?
C4 C5 C6 121.2(2) . . ?
C6 C5 H5 119.4 . . ?
C1 C6 C5 120.3(2) . . ?
C1 C6 H6 119.8 . . ?
C5 C6 H6 119.8 . . ?
C4 C7 C8 106.66(15) . . ?
C4 C7 C9 112.78(17) . . ?
C4 C7 C10 110.17(17) . . ?
C9 C7 C8 106.87(17) . . ?
C10 C7 C8 111.45(17) . . ?
C10 C7 C9 108.88(16) . . ?
C7 C8 H8A 109.5 . . ?
C7 C8 H8B 109.5 . . ?
C7 C8 H8C 109.5 . . ?
H8A C8 H8B 109.5 . . ?
H8A C8 H8C 109.5 . . ?
H8B C8 H8C 109.5 . . ?
C7 C9 H9A 109.5 . . ?
C7 C9 H9B 109.5 . . ?
C7 C9 H9C 109.5 . . ?
H9A C9 H9B 109.5 . . ?
H9A C9 H9C 109.5 . . ?
H9B C9 H9C 109.5 . . ?
C11 C10 C7 122.40(17) . . ?
C11 C10 C15 118.88(18) . . ?
C15 C10 C7 118.65(17) . . ?
C10 C11 H11 117.9 . . ?
C10 C11 C12 124.20(18) . . ?
C12 C11 H11 117.9 . . ?
C11 C12 C22 118.28(18) . . ?
C13 C12 C11 117.21(18) . . ?
C13 C12 C22 124.41(19) . . ?
C12 C13 H13 119.2 . . ?
C12 C13 C14 121.58(19) . . ?
C14 C13 H13 119.2 . . ?
C13 C14 C15 120.93(17) . . ?
C13 C14 C25 116.03(18) . . ?
C15 C14 C25 123.04(17) . . ?
O1 C15 C10 120.45(18) . . ?
O1 C15 C14 122.41(17) . . ?
C14 C15 C10 117.13(17) . . ?
C17 C16 H16 120.4 . . ?
C17 C16 C21 119.2(3) . . ?
C21 C16 H16 120.4 . . ?
C16 C17 H17 119.6 . . ?
C16 C17 C18 120.8(3) . . ?
C18 C17 H17 119.6 . . ?
C17 C18 H18 119.5 . . ?
C19 C18 C17 121.1(3) . . ?
C19 C18 H18 119.5 . . ?
C18 C19 C20 117.2(2) . . ?
C18 C19 C22 123.0(2) . . ?
C20 C19 C22 119.84(19) . . ?
C19 C20 H20 119.3 . . ?
C21 C20 C19 121.4(2) . . ?
C21 C20 H20 119.3 . . ?
C16 C21 C20 120.2(3) . . ?
C16 C21 H21 119.9 . . ?
C20 C21 H21 119.9 . . ?
C12 C22 C23 109.92(17) . . ?
C12 C22 C24 111.80(17) . . ?
C19 C22 C12 108.25(18) . . ?
C19 C22 C23 111.25(18) . . ?
C19 C22 C24 107.82(18) . . ?
C24 C22 C23 107.8(2) . . ?
C22 C23 H23A 109.5 . . ?
C22 C23 H23B 109.5 . . ?
C22 C23 H23C 109.5 . . ?
H23A C23 H23B 109.5 . . ?
H23A C23 H23C 109.5 . . ?
H23B C23 H23C 109.5 . . ?
C22 C24 H24A 109.5 . . ?
C22 C24 H24B 109.5 . . ?
C22 C24 H24C 109.5 . . ?
H24A C24 H24B 109.5 . . ?
H24A C24 H24C 109.5 . . ?
H24B C24 H24C 109.5 . . ?
N2 C25 C14 128.66(19) . . ?
N2 C25 H25 115.7 . . ?
C14 C25 H25 115.7 . . ?
N2 C26 H26 108.3 . . ?
N2 C26 C27 112.82(15) . . ?
N2 C26 C31 109.74(16) . . ?
C27 C26 H26 108.3 . . ?
C27 C26 C31 109.40(17) . . ?
C31 C26 H26 108.3 . . ?
C26 C27 H27A 109.5 . . ?
C26 C27 H27B 109.5 . . ?
H27A C27 H27B 108.0 . . ?
C28 C27 C26 110.92(16) . . ?
C28 C27 H27A 109.5 . . ?
C28 C27 H27B 109.5 . . ?
C27 C28 H28A 109.6 . . ?
C27 C28 H28B 109.6 . . ?
H28A C28 H28B 108.1 . . ?
C29 C28 C27 110.20(19) . . ?
C29 C28 H28A 109.6 . . ?
C29 C28 H28B 109.6 . . ?
C28 C29 H29A 109.3 . . ?
C28 C29 H29B 109.3 . . ?
C28 C29 C30 111.51(19) . . ?
H29A C29 H29B 108.0 . . ?
C30 C29 H29A 109.3 . . ?
C30 C29 H29B 109.3 . . ?
C29 C30 H30A 109.3 . . ?
C29 C30 H30B 109.3 . . ?
C29 C30 C31 111.73(17) . . ?
H30A C30 H30B 107.9 . . ?
C31 C30 H30A 109.3 . . ?
C31 C30 H30B 109.3 . . ?
N1 C31 C26 108.24(16) . . ?
N1 C31 C30 114.72(16) . . ?
N1 C31 H31 107.8 . . ?
C26 C31 H31 107.8 . . ?
C30 C31 C26 110.30(18) . . ?
C30 C31 H31 107.8 . . ?
In1 C32 H32A 108.9 . . ?
In1 C32 H32B 108.9 . . ?
H32A C32 H32B 107.8 . . ?
C33 C32 In1 113.17(15) . . ?
C33 C32 H32A 108.9 . . ?
C33 C32 H32B 108.9 . . ?
C32 C33 H33 108.1 . . ?
C34 C33 C32 110.5(2) . . ?
C34 C33 H33 108.1 . . ?
C34 C33 C35 109.8(2) . . ?
C35 C33 C32 112.2(2) . . ?
C35 C33 H33 108.1 . . ?
C33 C34 H34A 109.5 . . ?
C33 C34 H34B 109.5 . . ?
C33 C34 H34C 109.5 . . ?
H34A C34 H34B 109.5 . . ?
H34A C34 H34C 109.5 . . ?
H34B C34 H34C 109.5 . . ?
C33 C35 H35A 109.5 . . ?
C33 C35 H35B 109.5 . . ?
C33 C35 H35C 109.5 . . ?
H35A C35 H35B 109.5 . . ?
H35A C35 H35C 109.5 . . ?
H35B C35 H35C 109.5 . . ?
In1 C36 H36A 106.2 . . ?
In1 C36 H36B 106.2 . . ?
H36A C36 H36B 106.4 . . ?
C37 C36 In1 124.65(17) . . ?
C37 C36 H36A 106.2 . . ?
C37 C36 H36B 106.2 . . ?
C36 C37 H37 107.0 . . ?
C38 C37 C36 112.3(2) . . ?
C38 C37 H37 107.0 . . ?
C39 C37 C36 112.6(2) . . ?
C39 C37 H37 107.0 . . ?
C39 C37 C38 110.6(2) . . ?
C37 C38 H38A 109.5 . . ?
C37 C38 H38B 109.5 . . ?
C37 C38 H38C 109.5 . . ?
H38A C38 H38B 109.5 . . ?
H38A C38 H38C 109.5 . . ?
H38B C38 H38C 109.5 . . ?
C37 C39 H39A 109.5 . . ?
C37 C39 H39B 109.5 . . ?
C37 C39 H39C 109.5 . . ?
H39A C39 H39B 109.5 . . ?
H39A C39 H39C 109.5 . . ?
H39B C39 H39C 109.5 . . ?
N1 C40 H40A 109.2 . . ?
N1 C40 H40B 109.2 . . ?
N1 C40 C41 111.86(18) . . ?
H40A C40 H40B 107.9 . . ?
C41 C40 H40A 109.2 . . ?
C41 C40 H40B 109.2 . . ?
O2A C41 C40 124.9(4) . . ?
O2A C41 C42A 121.3(5) . . ?
O2B C41 C40 132.9(3) . . ?
O2B C41 C42B 117.3(3) . . ?
C42A C41 C40 113.8(5) . . ?
C42B C41 C40 109.7(3) . . ?
C41 C42A H42A 130.8 . . ?
C41 C42A C43A 98.5(7) . . ?
C43A C42A H42A 130.8 . . ?
C41 C42B H42B 130.3 . . ?
C41 C42B C43B 99.5(4) . . ?
C43B C42B H42B 130.3 . . ?
C42A C43A H43A 124.3 . . ?
C44A C43A C42A 111.5(9) . . ?
C44A C43A H43A 124.3 . . ?
C42B C43B H43B 122.2 . . ?
C44B C43B C42B 115.5(5) . . ?
C44B C43B H43B 122.2 . . ?
O2A C44A H44A 124.6 . . ?
C43A C44A O2A 110.9(8) . . ?
C43A C44A H44A 124.6 . . ?
O2B C44B H44B 128.0 . . ?
C43B C44B O2B 103.9(4) . . ?
C43B C44B H44B 128.0 . . ?

loop_
_geom_bond_atom_site_label_1
_geom_bond_atom_site_label_2
_geom_bond_distance
_geom_bond_site_symmetry_2
_geom_bond_publ_flag
In1 O1 2.2033(14) . ?
In1 N1 2.5475(17) . ?
In1 N2 2.2687(18) . ?
In1 C32 2.178(2) . ?
In1 C36 2.187(2) . ?
O1 C15 1.295(2) . ?
O2A C41 1.332(8) . ?
O2A C44A 1.553(8) . ?
O2B C41 1.323(5) . ?
O2B C44B 1.536(6) . ?
N1 H1 0.9800 . ?
N1 C31 1.483(3) . ?
N1 C40 1.479(3) . ?
N2 C25 1.295(2) . ?
N2 C26 1.482(2) . ?
C1 H1A 0.9300 . ?
C1 C2 1.378(4) . ?
C1 C6 1.384(4) . ?
C2 H2 0.9300 . ?
C2 C3 1.389(3) . ?
C3 H3 0.9300 . ?
C3 C4 1.393(3) . ?
C4 C5 1.387(3) . ?
C4 C7 1.534(3) . ?
C5 H5 0.9300 . ?
C5 C6 1.395(3) . ?
C6 H6 0.9300 . ?
C7 C8 1.544(3) . ?
C7 C9 1.541(3) . ?
C7 C10 1.535(3) . ?
C8 H8A 0.9600 . ?
C8 H8B 0.9600 . ?
C8 H8C 0.9600 . ?
C9 H9A 0.9600 . ?
C9 H9B 0.9600 . ?
C9 H9C 0.9600 . ?
C10 C11 1.373(3) . ?
C10 C15 1.444(3) . ?
C11 H11 0.9300 . ?
C11 C12 1.418(3) . ?
C12 C13 1.368(3) . ?
C12 C22 1.535(3) . ?
C13 H13 0.9300 . ?
C13 C14 1.417(3) . ?
C14 C15 1.428(3) . ?
C14 C25 1.434(3) . ?
C16 H16 0.9300 . ?
C16 C17 1.371(4) . ?
C16 C21 1.378(4) . ?
C17 H17 0.9300 . ?
C17 C18 1.389(4) . ?
C18 H18 0.9300 . ?
C18 C19 1.388(3) . ?
C19 C20 1.400(3) . ?
C19 C22 1.533(3) . ?
C20 H20 0.9300 . ?
C20 C21 1.385(4) . ?
C21 H21 0.9300 . ?
C22 C23 1.540(3) . ?
C22 C24 1.538(3) . ?
C23 H23A 0.9600 . ?
C23 H23B 0.9600 . ?
C23 H23C 0.9600 . ?
C24 H24A 0.9600 . ?
C24 H24B 0.9600 . ?
C24 H24C 0.9600 . ?
C25 H25 0.9300 . ?
C26 H26 0.9800 . ?
C26 C27 1.531(3) . ?
C26 C31 1.533(3) . ?
C27 H27A 0.9700 . ?
C27 H27B 0.9700 . ?
C27 C28 1.529(3) . ?
C28 H28A 0.9700 . ?
C28 H28B 0.9700 . ?
C28 C29 1.518(3) . ?
C29 H29A 0.9700 . ?
C29 H29B 0.9700 . ?
C29 C30 1.525(3) . ?
C30 H30A 0.9700 . ?
C30 H30B 0.9700 . ?
C30 C31 1.532(3) . ?
C31 H31 0.9800 . ?
C32 H32A 0.9700 . ?
C32 H32B 0.9700 . ?
C32 C33 1.535(3) . ?
C33 H33 0.9800 . ?
C33 C34 1.521(4) . ?
C33 C35 1.522(3) . ?
C34 H34A 0.9600 . ?
C34 H34B 0.9600 . ?
C34 H34C 0.9600 . ?
C35 H35A 0.9600 . ?
C35 H35B 0.9600 . ?
C35 H35C 0.9600 . ?
C36 H36A 0.9700 . ?
C36 H36B 0.9700 . ?
C36 C37 1.532(3) . ?
C37 H37 0.9800 . ?
C37 C38 1.523(4) . ?
C37 C39 1.513(4) . ?
C38 H38A 0.9600 . ?
C38 H38B 0.9600 . ?
C38 H38C 0.9600 . ?
C39 H39A 0.9600 . ?
C39 H39B 0.9600 . ?
C39 H39C 0.9600 . ?
C40 H40A 0.9700 . ?
C40 H40B 0.9700 . ?
C40 C41 1.483(3) . ?
C41 C42A 1.451(10) . ?
C41 C42B 1.412(7) . ?
C42A H42A 0.9300 . ?
C42A C43A 1.465(10) . ?
C42B H42B 0.9300 . ?
C42B C43B 1.429(7) . ?
C43A H43A 0.9300 . ?
C43A C44A 1.335(10) . ?
C43B H43B 0.9300 . ?
C43B C44B 1.340(6) . ?
C44A H44A 0.9300 . ?
C44B H44B 0.9300 . ?
